data_7121709
loop_
_publ_author_name
'Sugawa, Tsuyoshi'
'Yamamoto, Koji'
'Murahashi, Tetsuro'

_publ_section_title
;
 Bimodal coordination of fused arenes to a Pd<sub>3</sub> cluster site.
;
_journal_issue 46
_journal_name_full 'Chemical communications (Cambridge, England)'
_journal_page_first 5875
_journal_page_last 5878
_journal_paper_doi 10.1039/c8cc02880j
_journal_volume 54
_journal_year 2018
_chemical_formula_moiety 'C28 H23 B2 F8 N Pd3'
_chemical_formula_sum 'C28 H23 B2 F8 N Pd3'
_chemical_formula_weight 866.30
_space_group_crystal_system monoclinic
_space_group_IT_number 14
_space_group_name_Hall '-P 2yn'
_space_group_name_H-M_alt 'P 1 21/n 1'
_symmetry_space_group_name_Hall '-P 2yn'
_symmetry_space_group_name_H-M 'P 1 21/n 1'
_atom_sites_solution_hydrogens geom
_atom_sites_solution_primary direct
_atom_sites_solution_secondary difmap
_audit_update_record
;
2018-04-02 deposited with the CCDC.
2018-05-14 downloaded from the CCDC.
;
_cell_angle_alpha 90.0000
_cell_angle_beta 100.429(3)
_cell_angle_gamma 90.0000
_cell_formula_units_Z 4
_cell_length_a 10.6819(10)
_cell_length_b 11.6177(12)
_cell_length_c 21.577(2)
_cell_measurement_reflns_used 21542
_cell_measurement_temperature 153
_cell_measurement_theta_max 27.50
_cell_measurement_theta_min 3.03
_cell_volume 2633.5(4)
_computing_cell_refinement 'RAPID AUTO'
_computing_data_collection 'RAPID AUTO (Rigaku, ????)'
_computing_data_reduction 'RAPID AUTO'
_computing_molecular_graphics 'CrystalStructure 4.2.5'
_computing_publication_material 'CrystalStructure 4.2.5 (Rigaku, 2017)'
_computing_structure_refinement 'SHELXL Version 2017/1 (Sheldrick, 2008)'
_computing_structure_solution 'SIR92 (Altomare, et al., 1994)'
_diffrn_ambient_temperature 153
_diffrn_detector_area_resol_mean 10.000
_diffrn_measured_fraction_theta_full 0.998
_diffrn_measured_fraction_theta_max 0.998
_diffrn_measurement_device_type 'Rigaku R-AXIS RAPID'
_diffrn_measurement_method \w
_diffrn_radiation_type 'Mo K\a'
_diffrn_radiation_wavelength 0.71075
_diffrn_reflns_av_R_equivalents 0.1175
_diffrn_reflns_Laue_measured_fraction_full 0.998
_diffrn_reflns_Laue_measured_fraction_max 0.998
_diffrn_reflns_limit_h_max 13
_diffrn_reflns_limit_h_min -13
_diffrn_reflns_limit_k_max 15
_diffrn_reflns_limit_k_min -15
_diffrn_reflns_limit_l_max 28
_diffrn_reflns_limit_l_min -27
_diffrn_reflns_number 41540
_diffrn_reflns_point_group_measured_fraction_full 0.998
_diffrn_reflns_point_group_measured_fraction_max 0.998
_diffrn_reflns_theta_full 25.242
_diffrn_reflns_theta_max 27.483
_diffrn_reflns_theta_min 3.029
_diffrn_standards_number 0
_exptl_absorpt_coefficient_mu 2.107
_exptl_absorpt_correction_T_max 0.979
_exptl_absorpt_correction_T_min 0.231
_exptl_absorpt_correction_type multi-scan
_exptl_absorpt_process_details 'ABSCOR (Rigaku, 1995)'
_exptl_crystal_colour black
_exptl_crystal_density_diffrn 2.185
_exptl_crystal_density_method 'not measured'
_exptl_crystal_description needle
_exptl_crystal_F_000 1672.00
_exptl_crystal_size_max 0.500
_exptl_crystal_size_mid 0.100
_exptl_crystal_size_min 0.010
_refine_diff_density_max 2.49
_refine_diff_density_min -1.30
_refine_ls_extinction_method none
_refine_ls_goodness_of_fit_ref 1.066
_refine_ls_hydrogen_treatment constr
_refine_ls_number_parameters 380
_refine_ls_number_reflns 6022
_refine_ls_number_restraints 38
_refine_ls_R_factor_all 0.0847
_refine_ls_R_factor_gt 0.0679
_refine_ls_shift/su_max 0.001
_refine_ls_structure_factor_coef Fsqd
_refine_ls_weighting_details 'w = 1/[\s^2^(Fo^2^)+(0.0556P)^2^+22.3630P] where P=(Fo^2^+2Fc^2^)/3'
_refine_ls_weighting_scheme calc
_refine_ls_wR_factor_gt 0.1600
_refine_ls_wR_factor_ref 0.1721
_reflns_Friedel_coverage 0.000
_reflns_number_gt 4635
_reflns_number_total 6022
_reflns_threshold_expression F^2^>2.0\s(F^2^)
_cod_data_source_file c8cc02880j2.cif
_cod_data_source_block tetracene-COT-Pd3
_cod_depositor_comments 'Adding full bibliography for 7121707--7121710.cif.'
_cod_original_cell_volume 2633.5(5)
_cod_database_code 7121709

loop_
_space_group_symop_id
_space_group_symop_operation_xyz
1 +X,+Y,+Z
2 1/2-X,1/2+Y,1/2-Z
3 -X,-Y,-Z
4 -1/2+X,-1/2-Y,-1/2+Z

loop_
_atom_site_label
_atom_site_type_symbol
_atom_site_fract_x
_atom_site_fract_y
_atom_site_fract_z
_atom_site_U_iso_or_equiv
_atom_site_adp_type
_atom_site_occupancy
_atom_site_site_symmetry_order
_atom_site_calc_flag
_atom_site_refinement_flags_posn
_atom_site_refinement_flags_adp
Pd1 Pd 0.44039(6) 0.75852(5) 0.73522(3) 0.03816(18) Uani 1 1 d D .
Pd2 Pd 0.57336(6) 0.69546(5) 0.64276(3) 0.03601(18) Uani 1 1 d . .
Pd3 Pd 0.30540(6) 0.77557(6) 0.61372(3) 0.03699(18) Uani 1 1 d . .
F1 F -0.0897(7) 0.9212(8) 0.6491(3) 0.098(3) Uani 1 1 d . .
F2 F 0.0348(10) 0.8257(7) 0.5920(5) 0.123(4) Uani 1 1 d . .
F3 F 0.0715(5) 1.0093(5) 0.6146(3) 0.0644(15) Uani 1 1 d . .
F4 F -0.1070(6) 0.9555(6) 0.5456(3) 0.0652(16) Uani 1 1 d . .
F5 F -0.1584(19) 0.5851(10) 0.6427(4) 0.226(9) Uani 1 1 d . .
F6 F -0.0461(10) 0.5123(9) 0.5817(13) 0.317(14) Uani 1 1 d . .
F7 F -0.2154(15) 0.5930(9) 0.5458(5) 0.182(6) Uani 1 1 d . .
F8 F -0.2158(6) 0.4250(5) 0.5898(3) 0.0682(16) Uani 1 1 d . .
N1 N 0.4430(12) 0.7722(8) 0.8367(3) 0.087(4) Uani 1 1 d D U
C1 C 0.3105(9) 0.6090(7) 0.7212(4) 0.045(2) Uani 1 1 d . .
H1 H 0.275018 0.625908 0.757440 0.054 Uiso 1 1 calc R U
C2 C 0.4369(10) 0.5707(7) 0.7356(4) 0.049(2) Uani 1 1 d . .
H2 H 0.467654 0.566571 0.779651 0.059 Uiso 1 1 calc R U
C3 C 0.5297(10) 0.5366(7) 0.6997(4) 0.048(2) Uani 1 1 d . .
H3 H 0.610728 0.523733 0.725294 0.058 Uiso 1 1 calc R U
C4 C 0.5305(10) 0.5173(8) 0.6351(5) 0.055(2) Uani 1 1 d . .
H4 H 0.593498 0.464469 0.627051 0.066 Uiso 1 1 calc R U
C5 C 0.4542(10) 0.5625(8) 0.5809(4) 0.051(2) Uani 1 1 d . .
H5 H 0.498444 0.568119 0.546610 0.061 Uiso 1 1 calc R U
C6 C 0.3248(10) 0.6027(8) 0.5648(4) 0.052(2) Uani 1 1 d . .
H6 H 0.303437 0.632117 0.523166 0.062 Uiso 1 1 calc R U
C7 C 0.2234(9) 0.6069(8) 0.5986(4) 0.049(2) Uani 1 1 d . .
H7 H 0.141631 0.593316 0.573979 0.059 Uiso 1 1 calc R U
C8 C 0.2236(9) 0.6280(8) 0.6633(4) 0.046(2) Uani 1 1 d . .
H8 H 0.147061 0.663680 0.669893 0.056 Uiso 1 1 calc R U
C9 C 0.6219(8) 0.8273(7) 0.5691(4) 0.0382(17) Uani 1 1 d . .
H9 H 0.705546 0.796498 0.578760 0.046 Uiso 1 1 calc R U
C10 C 0.5677(8) 0.8775(7) 0.6175(4) 0.0377(17) Uani 1 1 d . .
C11 C 0.6326(8) 0.8728(7) 0.6813(4) 0.0365(17) Uani 1 1 d . .
H11 H 0.717938 0.845908 0.690865 0.044 Uiso 1 1 calc R U
C12 C 0.5692(8) 0.9086(7) 0.7305(4) 0.0398(18) Uani 1 1 d . .
H12 H 0.612911 0.906706 0.772974 0.048 Uiso 1 1 calc R U
C13 C 0.4422(9) 0.9467(7) 0.7169(4) 0.0434(19) Uani 1 1 d . .
H13 H 0.401893 0.970198 0.750608 0.052 Uiso 1 1 calc R U
C14 C 0.3727(9) 0.9511(7) 0.6547(4) 0.0428(19) Uani 1 1 d . .
H14 H 0.286693 0.976242 0.646776 0.051 Uiso 1 1 calc R U
C15 C 0.4351(8) 0.9164(7) 0.6028(4) 0.0387(17) Uani 1 1 d . .
C16 C 0.3648(8) 0.9075(7) 0.5416(4) 0.0395(18) Uani 1 1 d . .
H16 H 0.278149 0.930921 0.532967 0.047 Uiso 1 1 calc R U
C17 C 0.4247(8) 0.8623(7) 0.4911(4) 0.0406(18) Uani 1 1 d . .
C18 C 0.3610(9) 0.8594(8) 0.4285(4) 0.049(2) Uani 1 1 d . .
H18 H 0.276047 0.887037 0.418689 0.059 Uiso 1 1 calc R U
C19 C 0.4186(11) 0.8170(8) 0.3800(4) 0.053(2) Uani 1 1 d . .
C20 C 0.3579(13) 0.8160(10) 0.3157(5) 0.070(3) Uani 1 1 d . .
H20 H 0.272432 0.842217 0.304958 0.084 Uiso 1 1 calc R U
C21 C 0.4169(18) 0.7794(10) 0.2697(5) 0.085(5) Uani 1 1 d . .
H21 H 0.374255 0.781743 0.227101 0.102 Uiso 1 1 calc R U
C22 C 0.5421(16) 0.7375(10) 0.2846(5) 0.077(4) Uani 1 1 d . .
H22 H 0.582358 0.710844 0.251514 0.092 Uiso 1 1 calc R U
C23 C 0.6079(13) 0.7338(8) 0.3451(5) 0.065(3) Uani 1 1 d . .
H23 H 0.691852 0.703572 0.354194 0.078 Uiso 1 1 calc R U
C24 C 0.5474(10) 0.7764(8) 0.3945(4) 0.051(2) Uani 1 1 d . .
C25 C 0.6115(10) 0.7771(8) 0.4572(4) 0.048(2) Uani 1 1 d . .
H25 H 0.695402 0.746902 0.467341 0.058 Uiso 1 1 calc R U
C26 C 0.5532(8) 0.8217(7) 0.5052(4) 0.0387(17) Uani 1 1 d . .
C27 C 0.4822(12) 0.7599(9) 0.8893(4) 0.070(3) Uani 1 1 d D U
C28 C 0.4995(12) 0.7520(10) 0.9553(4) 0.068(3) Uani 1 1 d D U
H28A H 0.589778 0.739261 0.972483 0.082 Uiso 1 1 calc R U
H28B H 0.449359 0.687515 0.967007 0.082 Uiso 1 1 calc R U
H28C H 0.471356 0.823672 0.972401 0.082 Uiso 1 1 calc R U
B1 B -0.0254(11) 0.9279(9) 0.6003(5) 0.047(2) Uani 1 1 d . .
B2 B -0.1539(12) 0.5294(10) 0.5906(6) 0.055(3) Uani 1 1 d . .

loop_
_atom_site_aniso_label
_atom_site_aniso_U_11
_atom_site_aniso_U_22
_atom_site_aniso_U_33
_atom_site_aniso_U_23
_atom_site_aniso_U_13
_atom_site_aniso_U_12
Pd1 0.0513(4) 0.0344(3) 0.0293(3) -0.0017(2) 0.0089(3) -0.0054(3)
Pd2 0.0406(4) 0.0312(3) 0.0368(3) 0.0002(2) 0.0085(2) 0.0021(2)
Pd3 0.0373(4) 0.0386(3) 0.0350(3) 0.0032(2) 0.0063(2) -0.0028(2)
F1 0.077(5) 0.172(8) 0.048(4) -0.001(4) 0.013(3) -0.053(5)
F2 0.152(8) 0.063(5) 0.133(7) -0.020(5) -0.029(6) 0.038(5)
F3 0.055(3) 0.075(4) 0.064(4) -0.003(3) 0.013(3) -0.012(3)
F4 0.058(4) 0.087(5) 0.048(3) 0.008(3) 0.002(2) 0.010(3)
F5 0.46(3) 0.137(10) 0.060(5) -0.023(6) -0.009(9) -0.145(13)
F6 0.081(7) 0.065(6) 0.84(4) -0.041(14) 0.176(15) -0.016(5)
F7 0.332(18) 0.079(7) 0.109(7) 0.036(6) -0.028(9) 0.014(9)
F8 0.068(4) 0.062(4) 0.079(4) -0.009(3) 0.023(3) -0.010(3)
N1 0.155(10) 0.052(5) 0.047(4) -0.001(4) -0.001(6) -0.045(6)
C1 0.060(6) 0.038(5) 0.041(4) -0.002(3) 0.019(4) -0.016(4)
C2 0.073(7) 0.031(4) 0.041(5) 0.006(3) 0.006(4) -0.011(4)
C3 0.064(6) 0.027(4) 0.051(5) 0.003(3) 0.003(4) 0.001(4)
C4 0.067(6) 0.028(4) 0.073(7) -0.001(4) 0.027(5) 0.003(4)
C5 0.076(7) 0.036(5) 0.046(5) -0.011(4) 0.025(5) -0.015(4)
C6 0.073(7) 0.053(6) 0.028(4) -0.004(4) 0.003(4) -0.020(5)
C7 0.055(6) 0.045(5) 0.046(5) 0.000(4) 0.004(4) -0.022(4)
C8 0.053(5) 0.042(5) 0.047(5) 0.004(4) 0.017(4) -0.009(4)
C9 0.035(4) 0.037(4) 0.043(4) 0.007(3) 0.009(3) -0.002(3)
C10 0.040(4) 0.029(4) 0.045(4) 0.004(3) 0.009(3) -0.001(3)
C11 0.035(4) 0.033(4) 0.040(4) 0.002(3) 0.002(3) -0.005(3)
C12 0.049(5) 0.030(4) 0.040(4) -0.006(3) 0.005(3) -0.007(3)
C13 0.061(6) 0.033(4) 0.041(4) -0.004(3) 0.024(4) -0.003(4)
C14 0.049(5) 0.028(4) 0.054(5) -0.002(3) 0.016(4) -0.006(3)
C15 0.043(5) 0.027(4) 0.046(4) 0.008(3) 0.010(3) 0.000(3)
C16 0.037(4) 0.033(4) 0.048(5) 0.010(3) 0.006(3) -0.003(3)
C17 0.049(5) 0.032(4) 0.041(4) 0.005(3) 0.006(3) -0.002(3)
C18 0.056(6) 0.043(5) 0.045(5) 0.005(4) -0.001(4) -0.006(4)
C19 0.083(7) 0.043(5) 0.031(4) 0.006(3) 0.008(4) -0.025(5)
C20 0.104(9) 0.059(6) 0.041(5) 0.009(5) -0.007(5) -0.034(6)
C21 0.159(15) 0.058(7) 0.035(6) 0.002(5) 0.012(7) -0.049(8)
C22 0.135(12) 0.059(7) 0.046(6) -0.011(5) 0.044(7) -0.044(8)
C23 0.114(9) 0.039(5) 0.050(6) -0.006(4) 0.035(6) -0.026(5)
C24 0.076(7) 0.043(5) 0.036(4) 0.002(4) 0.017(4) -0.024(4)
C25 0.059(6) 0.038(5) 0.050(5) 0.002(4) 0.016(4) -0.009(4)
C26 0.049(5) 0.031(4) 0.038(4) 0.006(3) 0.015(3) -0.004(3)
C27 0.092(8) 0.049(6) 0.057(5) 0.007(5) -0.016(6) -0.035(5)
C28 0.088(8) 0.067(7) 0.047(5) -0.008(5) 0.007(5) -0.015(6)
B1 0.060(7) 0.043(5) 0.038(5) -0.003(4) 0.010(4) 0.001(5)
B2 0.055(7) 0.051(6) 0.055(6) 0.000(5) 0.000(5) 0.002(5)

loop_
_atom_type_symbol
_atom_type_description
_atom_type_scat_dispersion_real
_atom_type_scat_dispersion_imag
_atom_type_scat_source
C C 0.0033 0.0016
;
International Tables for Crystallography
(Vol. C, Tables 4.2.6.8 and 6.1.1.4)
;
H H 0.0000 0.0000
;
International Tables for Crystallography
(Vol. C, Table 6.1.1.4)
;
B B 0.0013 0.0007
;
International Tables for Crystallography
(Vol. C, Tables 4.2.6.8 and 6.1.1.4)
;
F F 0.0171 0.0103
;
International Tables for Crystallography
(Vol. C, Tables 4.2.6.8 and 6.1.1.4)
;
N N 0.0061 0.0033
;
International Tables for Crystallography
(Vol. C, Tables 4.2.6.8 and 6.1.1.4)
;
Pd Pd -0.9988 1.0072
;
International Tables for Crystallography
(Vol. C, Tables 4.2.6.8 and 6.1.1.4)
;

loop_
_geom_angle_atom_site_label_1
_geom_angle_atom_site_label_2
_geom_angle_atom_site_label_3
_geom_angle
C2 Pd1 N1 93.8(3)
C2 Pd1 C1 37.2(3)
N1 Pd1 C1 95.1(3)
C2 Pd1 C13 170.0(3)
N1 Pd1 C13 96.2(3)
C1 Pd1 C13 140.7(3)
C2 Pd1 C12 142.3(3)
N1 Pd1 C12 95.3(3)
C1 Pd1 C12 169.6(3)
C13 Pd1 C12 36.8(3)
C2 Pd1 Pd2 75.4(3)
N1 Pd1 Pd2 146.1(4)
C1 Pd1 Pd2 94.9(2)
C13 Pd1 Pd2 96.4(2)
C12 Pd1 Pd2 76.8(2)
C2 Pd1 Pd3 93.9(2)
N1 Pd1 Pd3 148.6(4)
C1 Pd1 Pd3 73.7(2)
C13 Pd1 Pd3 77.3(2)
C12 Pd1 Pd3 97.0(2)
Pd2 Pd1 Pd3 65.15(2)
C4 Pd2 C10 158.6(4)
C4 Pd2 C11 163.2(3)
C10 Pd2 C11 37.3(3)
C4 Pd2 C5 37.0(4)
C10 Pd2 C5 121.6(3)
C11 Pd2 C5 157.1(3)
C4 Pd2 C3 36.9(3)
C10 Pd2 C3 155.2(3)
C11 Pd2 C3 126.9(3)
C5 Pd2 C3 67.9(3)
C4 Pd2 C9 131.3(3)
C10 Pd2 C9 36.2(3)
C11 Pd2 C9 64.6(3)
C5 Pd2 C9 102.5(3)
C3 Pd2 C9 168.0(3)
C4 Pd2 Pd1 100.6(3)
C10 Pd2 Pd1 85.9(2)
C11 Pd2 Pd1 68.8(2)
C5 Pd2 Pd1 107.4(2)
C3 Pd2 Pd1 69.3(2)
C9 Pd2 Pd1 121.8(2)
C4 Pd2 Pd3 95.9(3)
C10 Pd2 Pd3 70.2(2)
C11 Pd2 Pd3 89.3(2)
C5 Pd2 Pd3 70.9(3)
C3 Pd2 Pd3 94.8(2)
C9 Pd2 Pd3 88.6(2)
Pd1 Pd2 Pd3 57.61(2)
C7 Pd3 C15 156.5(4)
C7 Pd3 C8 37.2(3)
C15 Pd3 C8 156.9(3)
C7 Pd3 C14 164.5(3)
C15 Pd3 C14 38.0(3)
C8 Pd3 C14 127.6(3)
C7 Pd3 C6 36.9(4)
C15 Pd3 C6 119.6(3)
C8 Pd3 C6 68.4(3)
C14 Pd3 C6 155.5(3)
C7 Pd3 C16 130.3(3)
C15 Pd3 C16 35.7(3)
C8 Pd3 C16 166.9(3)
C14 Pd3 C16 64.6(3)
C6 Pd3 C16 102.0(3)
C7 Pd3 Pd1 101.9(2)
C15 Pd3 Pd1 85.6(2)
C8 Pd3 Pd1 71.3(2)
C14 Pd3 Pd1 67.9(2)
C6 Pd3 Pd1 107.4(2)
C16 Pd3 Pd1 121.2(2)
C7 Pd3 Pd2 95.6(3)
C15 Pd3 Pd2 69.6(2)
C8 Pd3 Pd2 95.9(2)
C14 Pd3 Pd2 88.5(2)
C6 Pd3 Pd2 70.0(3)
C16 Pd3 Pd2 88.8(2)
Pd1 Pd3 Pd2 57.24(2)
C27 N1 Pd1 156.6(12)
C2 C1 C8 133.5(8)
C2 C1 Pd1 70.3(5)
C8 C1 Pd1 106.9(6)
C2 C1 H1 113.2
C8 C1 H1 113.2
Pd1 C1 H1 93.4
C1 C2 C3 135.0(8)
C1 C2 Pd1 72.4(5)
C3 C2 Pd1 105.3(6)
C1 C2 H2 112.5
C3 C2 H2 112.5
Pd1 C2 H2 92.9
C4 C3 C2 135.3(9)
C4 C3 Pd2 64.2(5)
C2 C3 Pd2 107.2(6)
C4 C3 H3 112.4
C2 C3 H3 112.4
Pd2 C3 H3 100.6
C5 C4 C3 131.1(9)
C5 C4 Pd2 77.5(5)
C3 C4 Pd2 78.9(5)
C5 C4 H4 114.5
C3 C4 H4 114.5
Pd2 C4 H4 119.6
C4 C5 C6 135.3(9)
C4 C5 Pd2 65.6(5)
C6 C5 Pd2 109.4(6)
C4 C5 H5 112.4
C6 C5 H5 112.4
Pd2 C5 H5 96.1
C7 C6 C5 132.7(8)
C7 C6 Pd3 65.8(5)
C5 C6 Pd3 109.6(6)
C7 C6 H6 113.6
C5 C6 H6 113.6
Pd3 C6 H6 95.4
C6 C7 C8 130.6(8)
C6 C7 Pd3 77.3(5)
C8 C7 Pd3 76.4(5)
C6 C7 H7 114.7
C8 C7 H7 114.7
Pd3 C7 H7 123.0
C7 C8 C1 135.9(9)
C7 C8 Pd3 66.4(5)
C1 C8 Pd3 106.4(6)
C7 C8 H8 112.1
C1 C8 H8 112.1
Pd3 C8 H8 99.0
C10 C9 C26 121.4(8)
C10 C9 Pd2 66.1(4)
C26 C9 Pd2 119.0(5)
C10 C9 H9 119.3
C26 C9 H9 119.3
Pd2 C9 H9 85.3
C9 C10 C11 120.4(8)
C9 C10 C15 118.6(7)
C11 C10 C15 120.2(7)
C9 C10 Pd2 77.8(5)
C11 C10 Pd2 74.6(4)
C15 C10 Pd2 109.6(5)
C12 C11 C10 119.7(8)
C12 C11 Pd2 113.6(5)
C10 C11 Pd2 68.0(4)
C12 C11 H11 120.1
C10 C11 H11 120.1
Pd2 C11 H11 88.5
C13 C12 C11 120.5(7)
C13 C12 Pd1 71.1(5)
C11 C12 Pd1 100.8(5)
C13 C12 H12 119.7
C11 C12 H12 119.7
Pd1 C12 H12 97.9
C12 C13 C14 122.1(8)
C12 C13 Pd1 72.1(5)
C14 C13 Pd1 100.6(5)
C12 C13 H13 119.0
C14 C13 H13 119.0
Pd1 C13 H13 97.3
C13 C14 C15 119.0(8)
C13 C14 Pd3 114.2(6)
C15 C14 Pd3 67.2(4)
C13 C14 H14 120.5
C15 C14 H14 120.5
Pd3 C14 H14 88.8
C16 C15 C14 120.2(8)
C16 C15 C10 120.9(8)
C14 C15 C10 118.4(7)
C16 C15 Pd3 78.7(5)
C14 C15 Pd3 74.8(4)
C10 C15 Pd3 110.6(5)
C15 C16 C17 119.9(8)
C15 C16 Pd3 65.6(4)
C17 C16 Pd3 117.9(5)
C15 C16 H16 120.0
C17 C16 H16 120.0
Pd3 C16 H16 86.9
C18 C17 C26 118.6(8)
C18 C17 C16 121.8(8)
C26 C17 C16 119.6(7)
C19 C18 C17 121.9(9)
C19 C18 H18 119.0
C17 C18 H18 119.0
C18 C19 C20 123.3(11)
C18 C19 C24 119.3(8)
C20 C19 C24 117.4(10)
C21 C20 C19 122.2(13)
C21 C20 H20 118.9
C19 C20 H20 118.9
C20 C21 C22 119.9(11)
C20 C21 H21 120.1
C22 C21 H21 120.1
C23 C22 C21 122.2(12)
C23 C22 H22 118.9
C21 C22 H22 118.9
C22 C23 C24 118.5(13)
C22 C23 H23 120.8
C24 C23 H23 120.8
C25 C24 C23 120.9(11)
C25 C24 C19 119.3(9)
C23 C24 C19 119.8(9)
C26 C25 C24 120.7(9)
C26 C25 H25 119.7
C24 C25 H25 119.7
C25 C26 C17 120.2(8)
C25 C26 C9 120.4(8)
C17 C26 C9 119.4(7)
N1 C27 C28 165.8(15)
C27 C28 H28A 109.5
C27 C28 H28B 109.5
H28A C28 H28B 109.5
C27 C28 H28C 109.5
H28A C28 H28C 109.5
H28B C28 H28C 109.5
F1 B1 F4 110.4(9)
F1 B1 F2 111.4(10)
F4 B1 F2 109.2(8)
F1 B1 F3 109.1(8)
F4 B1 F3 111.2(8)
F2 B1 F3 105.5(9)
F6 B2 F7 110.0(17)
F6 B2 F5 113.5(16)
F7 B2 F5 105.5(13)
F6 B2 F8 108.7(10)
F7 B2 F8 108.4(10)
F5 B2 F8 110.7(11)

loop_
_geom_bond_atom_site_label_1
_geom_bond_atom_site_label_2
_geom_bond_distance
Pd1 C2 2.182(9)
Pd1 N1 2.191(8)
Pd1 C1 2.210(8)
Pd1 C13 2.222(8)
Pd1 C12 2.234(8)
Pd1 Pd2 2.7496(9)
Pd1 Pd3 2.7611(9)
Pd2 C4 2.120(9)
Pd2 C10 2.182(8)
Pd2 C11 2.269(8)
Pd2 C5 2.274(9)
Pd2 C3 2.311(9)
Pd2 C9 2.333(8)
Pd2 Pd3 2.9669(9)
Pd3 C7 2.147(8)
Pd3 C15 2.184(8)
Pd3 C8 2.277(8)
Pd3 C14 2.286(8)
Pd3 C6 2.296(10)
Pd3 C16 2.352(8)
F1 B1 1.360(12)
F2 B1 1.378(13)
F3 B1 1.395(12)
F4 B1 1.372(11)
F5 B2 1.307(16)
F6 B2 1.218(15)
F7 B2 1.296(14)
F8 B2 1.380(13)
N1 C27 1.145(7)
C1 C2 1.402(13)
C1 C8 1.432(12)
C1 H1 0.9500
C2 C3 1.419(13)
C2 H2 0.9500
C3 C4 1.414(13)
C3 H3 0.9500
C4 C5 1.401(14)
C4 H4 0.9500
C5 C6 1.441(14)
C5 H5 0.9500
C6 C7 1.413(14)
C6 H6 0.9500
C7 C8 1.416(12)
C7 H7 0.9500
C8 H8 0.9500
C9 C10 1.409(12)
C9 C26 1.442(11)
C9 H9 0.9500
C10 C11 1.427(11)
C10 C15 1.466(11)
C11 C12 1.422(12)
C11 H11 0.9500
C12 C13 1.406(12)
C12 H12 0.9500
C13 C14 1.412(12)
C13 H13 0.9500
C14 C15 1.460(12)
C14 H14 0.9500
C15 C16 1.400(11)
C16 C17 1.459(12)
C16 H16 0.9500
C17 C18 1.398(11)
C17 C26 1.430(12)
C18 C19 1.395(14)
C18 H18 0.9500
C19 C20 1.423(12)
C19 C24 1.434(15)
C20 C21 1.337(19)
C20 H20 0.9500
C21 C22 1.40(2)
C21 H21 0.9500
C22 C23 1.367(17)
C22 H22 0.9500
C23 C24 1.431(15)
C23 H23 0.9500
C24 C25 1.403(13)
C25 C26 1.400(12)
C25 H25 0.9500
C27 C28 1.406(8)
C28 H28A 0.9800
C28 H28B 0.9800
C28 H28C 0.9800

loop_
_geom_torsion_atom_site_label_1
_geom_torsion_atom_site_label_2
_geom_torsion_atom_site_label_3
_geom_torsion_atom_site_label_4
_geom_torsion
C8 C1 C2 C3 0.7(17)
Pd1 C1 C2 C3 -94.2(10)
C8 C1 C2 Pd1 94.9(10)
C1 C2 C3 C4 -6.9(18)
Pd1 C2 C3 C4 -87.1(11)
C1 C2 C3 Pd2 63.5(12)
Pd1 C2 C3 Pd2 -16.7(6)
C2 C3 C4 C5 26.4(17)
Pd2 C3 C4 C5 -62.3(10)
C2 C3 C4 Pd2 88.7(10)
C3 C4 C5 C6 -30.5(18)
Pd2 C4 C5 C6 -93.5(11)
C3 C4 C5 Pd2 62.9(10)
C4 C5 C6 C7 -2.8(18)
Pd2 C5 C6 C7 -77.3(11)
C4 C5 C6 Pd3 71.9(12)
Pd2 C5 C6 Pd3 -2.6(7)
C5 C6 C7 C8 35.6(17)
Pd3 C6 C7 C8 -59.3(10)
C5 C6 C7 Pd3 94.9(10)
C6 C7 C8 C1 -30.0(17)
Pd3 C7 C8 C1 -89.6(10)
C6 C7 C8 Pd3 59.6(10)
C2 C1 C8 C7 7.2(17)
Pd1 C1 C8 C7 85.9(11)
C2 C1 C8 Pd3 -65.6(11)
Pd1 C1 C8 Pd3 13.1(7)
C26 C9 C10 C11 174.3(7)
Pd2 C9 C10 C11 63.8(7)
C26 C9 C10 C15 4.7(11)
Pd2 C9 C10 C15 -105.8(7)
C26 C9 C10 Pd2 110.5(7)
C9 C10 C11 C12 -170.9(7)
C15 C10 C11 C12 -1.4(11)
Pd2 C10 C11 C12 -105.5(7)
C9 C10 C11 Pd2 -65.4(7)
C15 C10 C11 Pd2 104.0(7)
C10 C11 C12 C13 1.1(11)
Pd2 C11 C12 C13 -76.2(8)
C10 C11 C12 Pd1 75.4(8)
Pd2 C11 C12 Pd1 -1.8(6)
C11 C12 C13 C14 0.1(12)
Pd1 C12 C13 C14 -91.5(8)
C11 C12 C13 Pd1 91.6(7)
C12 C13 C14 C15 -0.8(12)
Pd1 C13 C14 C15 -76.2(8)
C12 C13 C14 Pd3 75.5(9)
Pd1 C13 C14 Pd3 0.1(7)
C13 C14 C15 C16 172.8(7)
Pd3 C14 C15 C16 66.8(7)
C13 C14 C15 C10 0.4(11)
Pd3 C14 C15 C10 -105.5(7)
C13 C14 C15 Pd3 106.0(7)
C9 C10 C15 C16 -2.0(11)
C11 C10 C15 C16 -171.7(7)
Pd2 C10 C15 C16 -88.5(8)
C9 C10 C15 C14 170.3(7)
C11 C10 C15 C14 0.7(11)
Pd2 C10 C15 C14 83.9(8)
C9 C10 C15 Pd3 86.9(8)
C11 C10 C15 Pd3 -82.7(8)
Pd2 C10 C15 Pd3 0.5(7)
C14 C15 C16 C17 -174.1(7)
C10 C15 C16 C17 -1.9(11)
Pd3 C15 C16 C17 -109.3(7)
C14 C15 C16 Pd3 -64.8(6)
C10 C15 C16 Pd3 107.4(7)
C15 C16 C17 C18 -175.4(8)
Pd3 C16 C17 C18 108.2(8)
C15 C16 C17 C26 3.2(11)
Pd3 C16 C17 C26 -73.2(9)
C26 C17 C18 C19 0.8(13)
C16 C17 C18 C19 179.5(8)
C17 C18 C19 C20 -178.1(8)
C17 C18 C19 C24 -0.7(13)
C18 C19 C20 C21 177.1(9)
C24 C19 C20 C21 -0.2(14)
C19 C20 C21 C22 1.6(16)
C20 C21 C22 C23 -0.8(17)
C21 C22 C23 C24 -1.3(15)
C22 C23 C24 C25 -178.5(8)
C22 C23 C24 C19 2.7(13)
C18 C19 C24 C25 1.8(12)
C20 C19 C24 C25 179.3(8)
C18 C19 C24 C23 -179.4(8)
C20 C19 C24 C23 -1.9(12)
C23 C24 C25 C26 178.3(8)
C19 C24 C25 C26 -3.0(12)
C24 C25 C26 C17 3.0(12)
C24 C25 C26 C9 -177.0(7)
C18 C17 C26 C25 -1.9(12)
C16 C17 C26 C25 179.4(7)
C18 C17 C26 C9 178.1(8)
C16 C17 C26 C9 -0.6(11)
C10 C9 C26 C25 176.6(8)
Pd2 C9 C26 C25 -105.2(8)
C10 C9 C26 C17 -3.4(11)
Pd2 C9 C26 C17 74.8(9)
Pd1 N1 C27 C28 -165(3)
